data_7160027
loop_
_publ_author_name
'Mandal, Arnab'
'Singh, Satyajit'
'Arora, Arisha'
'Nambiar, Sujisha S.'
'Ghosh, Siddhartha S.'
'Khan, Abu Taleb'

_publ_section_title
;
 L-Proline-catalysed synthesis of chromeno[2,3-<i>b</i>]chromene from
 4-hydroxy-2<i>H</i>-chromene-2-thione and an anti-proliferative study.
;
_journal_issue 26
_journal_name_full 'Organic &amp; biomolecular chemistry'
_journal_page_first 5333
_journal_page_last 5345
_journal_paper_doi 10.1039/d4ob00509k
_journal_volume 22
_journal_year 2024
_chemical_formula_moiety 'C24 H19 Cl O4'
_chemical_formula_sum 'C24 H19 Cl O4'
_chemical_formula_weight 406.868
_space_group_crystal_system monoclinic
_space_group_IT_number 14
_space_group_name_Hall '-P 2ybc'
_space_group_name_H-M_alt 'P 1 21/c 1'
_symmetry_Int_Tables_number 14
_atom_sites_solution_primary iterative
_audit_creation_date 2023-07-24
_audit_creation_method
;
Olex2 1.5
(compiled 2022.04.07 svn.rca3783a0 for OlexSys, GUI svn.r6498)
;
_audit_update_record
;
2023-07-24 deposited with the CCDC.	2024-05-28 downloaded from the CCDC.
;
_cell_angle_alpha 90
_cell_angle_beta 105.051(5)
_cell_angle_gamma 90
_cell_formula_units_Z 4
_cell_length_a 9.1059(15)
_cell_length_b 21.916(4)
_cell_length_c 10.1282(17)
_cell_measurement_reflns_used 9926
_cell_measurement_temperature 296(2)
_cell_measurement_theta_max 25.57
_cell_measurement_theta_min 2.28
_cell_volume 1951.9(6)
_computing_cell_refinement 'SAINT V8.38A (Bruker, 2018)'
_computing_data_reduction 'SAINT V8.38A (Bruker, 2018)'
_computing_molecular_graphics 'Olex2 1.5 (Dolomanov et al., 2009)'
_computing_publication_material 'Olex2 1.5 (Dolomanov et al., 2009)'
_computing_structure_refinement 'olex2.refine 1.5 (Bourhis et al., 2015)'
_computing_structure_solution 'olex2.solve 1.5 (Bourhis et al., 2015)'
_diffrn_ambient_temperature 296.00
_diffrn_measured_fraction_theta_full 0.9940
_diffrn_measured_fraction_theta_max 0.9774
_diffrn_measurement_device_type 'Bruker APEX-II CCD'
_diffrn_measurement_method '\f and \w scans'
_diffrn_radiation_type 'Mo K\a'
_diffrn_radiation_wavelength 0.71073
_diffrn_reflns_av_R_equivalents 0.0713
_diffrn_reflns_av_unetI/netI 0.0347
_diffrn_reflns_Laue_measured_fraction_full 0.9940
_diffrn_reflns_Laue_measured_fraction_max 0.9774
_diffrn_reflns_limit_h_max 11
_diffrn_reflns_limit_h_min -11
_diffrn_reflns_limit_k_max 27
_diffrn_reflns_limit_k_min -26
_diffrn_reflns_limit_l_max 12
_diffrn_reflns_limit_l_min -12
_diffrn_reflns_number 41936
_diffrn_reflns_point_group_measured_fraction_full 0.9940
_diffrn_reflns_point_group_measured_fraction_max 0.9774
_diffrn_reflns_theta_full 25.2417
_diffrn_reflns_theta_max 26.23
_diffrn_reflns_theta_min 1.86
_diffrn_source_current 1.4
_diffrn_source_power 0.07
_diffrn_source_voltage 50.0
_diffrn_standards_number 0
_exptl_absorpt_coefficient_mu 0.225
_exptl_absorpt_correction_T_max 0.7453
_exptl_absorpt_correction_T_min 0.5983
_exptl_absorpt_correction_type none
_exptl_absorpt_process_details
;
SADABS-2016/2 (Bruker,2016/2) was used for absorption correction.
wR2(int) was 0.1304 before and 0.0946 after correction.
The Ratio of minimum to maximum transmission is 0.8028.
The \l/2 correction factor is Not present.
;
_exptl_crystal_colour yellow
_exptl_crystal_colour_primary yellow
_exptl_crystal_density_diffrn 1.385
_exptl_crystal_description block
_exptl_crystal_F_000 849.114
_refine_diff_density_max 0.7927
_refine_diff_density_min -0.5884
_refine_diff_density_rms 0.1348
_refine_ls_d_res_high 0.8039
_refine_ls_d_res_low 10.9579
_refine_ls_goodness_of_fit_ref 1.0494
_refine_ls_hydrogen_treatment constr
_refine_ls_matrix_type full
_refine_ls_number_constraints 32
_refine_ls_number_parameters 264
_refine_ls_number_reflns 3852
_refine_ls_number_restraints 0
_refine_ls_restrained_S_all 1.0494
_refine_ls_R_factor_all 0.1056
_refine_ls_R_factor_gt 0.0896
_refine_ls_shift/su_max -0.0006
_refine_ls_shift/su_mean 0.0001
_refine_ls_structure_factor_coef Fsqd
_refine_ls_weighting_details 'w=1/[\s^2^(Fo^2^)+(0.1428P)^2^+6.0540P] where P=(Fo^2^+2Fc^2^)/3'
_refine_ls_weighting_scheme calc
_refine_ls_wR_factor_gt 0.2752
_refine_ls_wR_factor_ref 0.2848
_reflns_Friedel_coverage 0.0
_reflns_limit_h_max 10
_reflns_limit_h_min -11
_reflns_limit_k_max 27
_reflns_limit_k_min 0
_reflns_limit_l_max 12
_reflns_limit_l_min 0
_reflns_number_gt 3059
_reflns_number_total 3852
_reflns_threshold_expression I>=2u(I)
_cod_data_source_file d4ob00509k2.cif
_cod_data_source_block AM_02_0m_a
_cod_database_code 7160027
_olex2_refinement_description
;
1. Fixed Uiso
 At 1.2 times of:
  All C(H) groups, All C(H,H) groups
 At 1.5 times of:
  All C(H,H,H) groups
2.a Ternary CH refined with riding coordinates:
 C18(H18)
2.b Secondary CH2 refined with riding coordinates:
 C3(H3a,H3b), C11(H11a,H11b)
2.c Aromatic/amide H refined with riding coordinates:
 C8(H8), C9(H9), C14(H14), C15(H15), C21(H21), C22(H22), C23(H23), C24(H24)
2.d Idealised Me refined as rotating group:
 C1(H1a,H1b,H1c), C10(H10a,H10b,H10c)
;
_olex2_submission_special_instructions 'No special instructions were received'

loop_
_space_group_symop_id
_space_group_symop_operation_xyz
1 x,y,z
2 -x,y+1/2,-z+1/2
3 -x,-y,-z
4 x,-y-1/2,z-1/2

loop_
_atom_site_label
_atom_site_type_symbol
_atom_site_fract_x
_atom_site_fract_y
_atom_site_fract_z
_atom_site_U_iso_or_equiv
_atom_site_adp_type
_atom_site_occupancy
_atom_site_refinement_flags_posn
Cl1 Cl 0.52986(16) 0.48395(6) 0.81878(12) 0.0510(4) Uani 1.000000 .
O1 O 0.5121(4) 0.35747(15) 0.2832(3) 0.0401(8) Uani 1.000000 .
O2 O 0.2827(4) 0.38563(15) 0.1874(3) 0.0395(8) Uani 1.000000 .
O3 O 0.8078(4) 0.3939(2) 0.7337(4) 0.0674(13) Uani 1.000000 .
O4 O 0.2351(4) 0.47546(19) 0.5267(3) 0.0549(10) Uani 1.000000 .
C1 C 1.0276(6) 0.2792(3) 0.4229(6) 0.0625(17) Uani 1.000000 .
H1a H 1.0019(15) 0.2459(14) 0.360(4) 0.094(2) Uiso 1.000000 GR
H1b H 1.062(3) 0.3132(7) 0.379(4) 0.094(2) Uiso 1.000000 GR
H1c H 1.1068(19) 0.267(2) 0.5007(8) 0.094(2) Uiso 1.000000 GR
C2 C 0.8877(5) 0.2979(3) 0.4693(4) 0.0436(11) Uani 1.000000 .
C3 C 0.7671(5) 0.3233(2) 0.3471(4) 0.0404(11) Uani 1.000000 .
H3a H 0.8146(5) 0.3517(2) 0.2975(4) 0.0485(13) Uiso 1.000000 R
H3b H 0.7245(5) 0.2901(2) 0.2858(4) 0.0485(13) Uiso 1.000000 R
C4 C 0.6425(5) 0.3550(2) 0.3905(4) 0.0329(9) Uani 1.000000 .
C5 C 0.3910(5) 0.3870(2) 0.3058(4) 0.0334(9) Uani 1.000000 .
C6 C 0.1451(5) 0.4142(2) 0.1848(4) 0.0356(10) Uani 1.000000 .
C7 C 0.1233(5) 0.4448(2) 0.2970(4) 0.0352(10) Uani 1.000000 .
C8 C -0.0179(6) 0.4723(2) 0.2853(5) 0.0464(12) Uani 1.000000 .
H8 H -0.0363(6) 0.4930(2) 0.3595(5) 0.0557(14) Uiso 1.000000 R
C9 C -0.1297(6) 0.4689(3) 0.1645(6) 0.0548(14) Uani 1.000000 .
H9 H -0.2235(6) 0.4873(3) 0.1575(6) 0.0658(16) Uiso 1.000000 R
C10 C 0.8268(7) 0.2422(3) 0.5268(6) 0.0625(16) Uani 1.000000 .
H10a H 0.808(5) 0.2101(8) 0.4600(19) 0.094(2) Uiso 1.000000 GR
H10b H 0.900(2) 0.2288(13) 0.608(3) 0.094(2) Uiso 1.000000 GR
H10c H 0.733(3) 0.2526(6) 0.549(4) 0.094(2) Uiso 1.000000 GR
C11 C 0.9297(6) 0.3492(3) 0.5759(5) 0.0516(13) Uani 1.000000 .
H11a H 1.0023(6) 0.3335(3) 0.6564(5) 0.0619(16) Uiso 1.000000 R
H11b H 0.9789(6) 0.3818(3) 0.5388(5) 0.0619(16) Uiso 1.000000 R
C12 C 0.7958(5) 0.3750(2) 0.6177(5) 0.0430(11) Uani 1.000000 .
C13 C 0.6486(5) 0.3791(2) 0.5138(4) 0.0352(10) Uani 1.000000 .
C14 C 0.0337(6) 0.4104(2) 0.0609(5) 0.0469(12) Uani 1.000000 .
H14 H 0.0520(6) 0.3899(2) -0.0136(5) 0.0563(15) Uiso 1.000000 R
C15 C -0.1034(7) 0.4380(3) 0.0528(5) 0.0550(14) Uani 1.000000 .
H15 H -0.1798(7) 0.4361(3) -0.0284(5) 0.0660(17) Uiso 1.000000 R
C16 C 0.2457(5) 0.4468(2) 0.4258(4) 0.0372(10) Uani 1.000000 .
C17 C 0.3830(5) 0.4135(2) 0.4228(4) 0.0330(9) Uani 1.000000 .
C18 C 0.5163(5) 0.4105(2) 0.5497(4) 0.0318(9) Uani 1.000000 .
H18 H 0.5471(5) 0.4524(2) 0.5779(4) 0.0381(11) Uiso 1.000000 R
C19 C 0.4696(5) 0.3792(2) 0.6670(4) 0.0322(9) Uani 1.000000 .
C20 C 0.4705(5) 0.4088(2) 0.7894(4) 0.0379(10) Uani 1.000000 .
C21 C 0.4226(7) 0.3798(3) 0.8923(5) 0.0541(14) Uani 1.000000 .
H21 H 0.4230(7) 0.4007(3) 0.9723(5) 0.0650(17) Uiso 1.000000 R
C22 C 0.3750(8) 0.3208(3) 0.8763(6) 0.0647(17) Uani 1.000000 .
H22 H 0.3427(8) 0.3014(3) 0.9454(6) 0.078(2) Uiso 1.000000 R
C23 C 0.3745(7) 0.2897(3) 0.7582(7) 0.0632(16) Uani 1.000000 .
H23 H 0.3421(7) 0.2494(3) 0.7473(7) 0.0758(19) Uiso 1.000000 R
C24 C 0.4230(6) 0.3192(2) 0.6549(5) 0.0450(11) Uani 1.000000 .
H24 H 0.4239(6) 0.2977(2) 0.5758(5) 0.0539(14) Uiso 1.000000 R

loop_
_atom_site_aniso_label
_atom_site_aniso_U_11
_atom_site_aniso_U_22
_atom_site_aniso_U_33
_atom_site_aniso_U_12
_atom_site_aniso_U_13
_atom_site_aniso_U_23
Cl1 0.0617(9) 0.0604(8) 0.0305(6) -0.0024(6) 0.0113(5) -0.0129(5)
O1 0.0371(17) 0.061(2) 0.0188(14) 0.0117(15) 0.0012(12) -0.0082(13)
O2 0.0383(17) 0.058(2) 0.0190(14) 0.0089(14) 0.0021(12) -0.0077(13)
O3 0.043(2) 0.126(4) 0.0280(18) 0.007(2) -0.0005(15) -0.026(2)
O4 0.046(2) 0.086(3) 0.0297(17) 0.0190(18) 0.0048(14) -0.0188(17)
C1 0.041(3) 0.104(5) 0.043(3) 0.019(3) 0.012(2) -0.009(3)
C2 0.035(2) 0.070(3) 0.025(2) 0.010(2) 0.0066(18) -0.001(2)
C3 0.036(2) 0.064(3) 0.023(2) 0.008(2) 0.0116(18) -0.0005(19)
C4 0.026(2) 0.051(2) 0.0200(19) 0.0019(18) 0.0035(15) 0.0004(17)
C5 0.034(2) 0.045(2) 0.0186(19) 0.0038(18) 0.0012(16) -0.0016(16)
C6 0.034(2) 0.044(2) 0.026(2) 0.0024(18) 0.0029(17) 0.0006(17)
C7 0.032(2) 0.046(2) 0.026(2) 0.0006(18) 0.0049(17) -0.0000(17)
C8 0.040(3) 0.060(3) 0.039(3) 0.009(2) 0.010(2) -0.003(2)
C9 0.038(3) 0.072(4) 0.049(3) 0.012(2) 0.002(2) 0.002(3)
C10 0.065(4) 0.067(4) 0.052(3) 0.012(3) 0.011(3) 0.010(3)
C11 0.032(2) 0.087(4) 0.033(2) 0.001(2) 0.0031(19) -0.010(2)
C12 0.035(2) 0.066(3) 0.025(2) -0.001(2) 0.0023(18) -0.009(2)
C13 0.034(2) 0.048(2) 0.024(2) -0.0003(19) 0.0069(17) -0.0024(17)
C14 0.052(3) 0.054(3) 0.028(2) 0.005(2) -0.000(2) -0.005(2)
C15 0.052(3) 0.067(3) 0.036(3) 0.007(3) -0.007(2) -0.000(2)
C16 0.036(2) 0.049(3) 0.026(2) 0.0046(19) 0.0061(18) -0.0047(18)
C17 0.033(2) 0.041(2) 0.023(2) -0.0000(17) 0.0035(17) -0.0025(16)
C18 0.033(2) 0.042(2) 0.0201(19) 0.0009(18) 0.0053(16) -0.0039(16)
C19 0.027(2) 0.047(2) 0.0197(19) 0.0046(17) 0.0018(15) 0.0008(16)
C20 0.037(2) 0.054(3) 0.023(2) 0.006(2) 0.0081(17) 0.0012(18)
C21 0.066(4) 0.077(4) 0.025(2) 0.009(3) 0.022(2) 0.006(2)
C22 0.075(4) 0.081(4) 0.047(3) 0.006(3) 0.031(3) 0.023(3)
C23 0.064(4) 0.050(3) 0.075(4) -0.004(3) 0.018(3) 0.016(3)
C24 0.042(3) 0.053(3) 0.040(3) 0.002(2) 0.011(2) 0.000(2)

loop_
_atom_type_symbol
_atom_type_scat_dispersion_real
_atom_type_scat_dispersion_imag
_atom_type_scat_Cromer_Mann_a1
_atom_type_scat_Cromer_Mann_a2
_atom_type_scat_Cromer_Mann_a3
_atom_type_scat_Cromer_Mann_a4
_atom_type_scat_Cromer_Mann_b1
_atom_type_scat_Cromer_Mann_b2
_atom_type_scat_Cromer_Mann_b3
_atom_type_scat_Cromer_Mann_b4
_atom_type_scat_Cromer_Mann_c
_atom_type_scat_source
_atom_type_scat_dispersion_source
C 0.00347 0.00161 2.31000 1.02000 1.58860 0.86500 20.84390 10.20750 0.56870 51.65120 0.21560 'International Tables Volume C Table 6.1.1.4 (pp. 500-502)' 'Henke, Gullikson and Davis, At. Data and Nucl. Data Tables, 1993, 54, 2'
Cl 0.14873 0.16029 11.46040 7.19640 6.25560 1.64550 0.01040 1.16620 18.51940 47.77840 -9.55740 'International Tables Volume C Table 6.1.1.4 (pp. 500-502)' 'Henke, Gullikson and Davis, At. Data and Nucl. Data Tables, 1993, 54, 2'
H 0.00000 0.00000 0.49300 0.32291 0.14019 0.04081 10.51090 26.12570 3.14236 57.79970 0.00304 'International Tables Volume C Table 6.1.1.4 (pp. 500-502)' 'Henke, Gullikson and Davis, At. Data and Nucl. Data Tables, 1993, 54, 2'
O 0.01158 0.00611 3.04850 2.28680 1.54630 0.86700 13.27710 5.70110 0.32390 32.90890 0.25080 'International Tables Volume C Table 6.1.1.4 (pp. 500-502)' 'Henke, Gullikson and Davis, At. Data and Nucl. Data Tables, 1993, 54, 2'

loop_
_geom_angle_atom_site_label_1
_geom_angle_atom_site_label_2
_geom_angle_atom_site_label_3
_geom_angle
_geom_angle_site_symmetry_1
_geom_angle_site_symmetry_3
_geom_angle_publ_flag
C5 O1 C4 117.2(3) . . ?
C6 O2 C5 117.1(3) . . ?
H1b C1 H1a 109.5 . . ?
H1c C1 H1a 109.5 . . ?
H1c C1 H1b 109.5 . . ?
C2 C1 H1a 109.5 . . ?
C2 C1 H1b 109.5 . . ?
C2 C1 H1c 109.5 . . ?
C3 C2 C1 109.3(4) . . ?
C10 C2 C1 108.7(5) . . ?
C10 C2 C3 110.2(4) . . ?
C11 C2 C1 109.8(4) . . ?
C11 C2 C3 107.3(4) . . ?
C11 C2 C10 111.5(4) . . ?
H3a C3 C2 109.2(3) . . ?
H3b C3 C2 109.2(3) . . ?
H3b C3 H3a 107.9 . . ?
C4 C3 C2 111.9(3) . . ?
C4 C3 H3a 109.2(3) . . ?
C4 C3 H3b 109.2(3) . . ?
C3 C4 O1 110.5(3) . . ?
C13 C4 O1 122.2(4) . . ?
C13 C4 C3 127.3(4) . . ?
O2 C5 O1 106.3(3) . . ?
C17 C5 O1 126.4(4) . . ?
C17 C5 O2 127.3(4) . . ?
C7 C6 O2 121.6(4) . . ?
C14 C6 O2 115.4(4) . . ?
C14 C6 C7 122.9(4) . . ?
C8 C7 C6 117.8(4) . . ?
C16 C7 C6 120.3(4) . . ?
C16 C7 C8 121.9(4) . . ?
H8 C8 C7 119.8(3) . . ?
C9 C8 C7 120.3(5) . . ?
C9 C8 H8 119.8(3) . . ?
H9 C9 C8 119.8(3) . . ?
C15 C9 C8 120.3(5) . . ?
C15 C9 H9 119.8(3) . . ?
H10a C10 C2 109.5 . . ?
H10b C10 C2 109.5 . . ?
H10b C10 H10a 109.5 . . ?
H10c C10 C2 109.5 . . ?
H10c C10 H10a 109.5 . . ?
H10c C10 H10b 109.5 . . ?
H11a C11 C2 108.8(3) . . ?
H11b C11 C2 108.8(3) . . ?
H11b C11 H11a 107.7 . . ?
C12 C11 C2 113.7(4) . . ?
C12 C11 H11a 108.8(3) . . ?
C12 C11 H11b 108.8(3) . . ?
C11 C12 O3 121.5(4) . . ?
C13 C12 O3 120.1(4) . . ?
C13 C12 C11 118.3(4) . . ?
C12 C13 C4 116.7(4) . . ?
C18 C13 C4 124.0(4) . . ?
C18 C13 C12 119.2(4) . . ?
H14 C14 C6 121.1(3) . . ?
C15 C14 C6 117.7(5) . . ?
C15 C14 H14 121.1(3) . . ?
C14 C15 C9 120.8(5) . . ?
H15 C15 C9 119.6(3) . . ?
H15 C15 C14 119.6(3) . . ?
C7 C16 O4 123.1(4) . . ?
C17 C16 O4 121.9(4) . . ?
C17 C16 C7 114.9(4) . . ?
C16 C17 C5 118.7(4) . . ?
C18 C17 C5 120.9(4) . . ?
C18 C17 C16 120.3(4) . . ?
C17 C18 C13 109.1(3) . . ?
H18 C18 C13 108.1(2) . . ?
H18 C18 C17 108.1(2) . . ?
C19 C18 C13 112.5(3) . . ?
C19 C18 C17 110.7(3) . . ?
C19 C18 H18 108.1(2) . . ?
C20 C19 C18 122.9(4) . . ?
C24 C19 C18 120.2(4) . . ?
C24 C19 C20 116.9(4) . . ?
C19 C20 Cl1 121.5(3) . . ?
C21 C20 Cl1 116.8(4) . . ?
C21 C20 C19 121.7(5) . . ?
H21 C21 C20 120.0(3) . . ?
C22 C21 C20 119.9(5) . . ?
C22 C21 H21 120.0(3) . . ?
H22 C22 C21 119.9(3) . . ?
C23 C22 C21 120.2(5) . . ?
C23 C22 H22 119.9(4) . . ?
H23 C23 C22 120.2(3) . . ?
C24 C23 C22 119.6(5) . . ?
C24 C23 H23 120.2(3) . . ?
C23 C24 C19 121.7(5) . . ?
H24 C24 C19 119.2(3) . . ?
H24 C24 C23 119.2(3) . . ?

loop_
_geom_bond_atom_site_label_1
_geom_bond_atom_site_label_2
_geom_bond_distance
_geom_bond_site_symmetry_2
_geom_bond_publ_flag
Cl1 C20 1.735(5) . ?
O1 C4 1.387(5) . ?
O1 C5 1.348(5) . ?
O2 C5 1.341(5) . ?
O2 C6 1.395(5) . ?
O3 C12 1.224(6) . ?
O4 C16 1.225(5) . ?
C1 H1a 0.9600 . ?
C1 H1b 0.9600 . ?
C1 H1c 0.9600 . ?
C1 C2 1.523(7) . ?
C2 C3 1.530(6) . ?
C2 C10 1.518(8) . ?
C2 C11 1.536(7) . ?
C3 H3a 0.9700 . ?
C3 H3b 0.9700 . ?
C3 C4 1.490(6) . ?
C4 C13 1.344(6) . ?
C5 C17 1.339(6) . ?
C6 C7 1.377(6) . ?
C6 C14 1.396(6) . ?
C7 C8 1.396(7) . ?
C7 C16 1.480(6) . ?
C8 H8 0.9300 . ?
C8 C9 1.376(7) . ?
C9 H9 0.9300 . ?
C9 C15 1.391(8) . ?
C10 H10a 0.9600 . ?
C10 H10b 0.9600 . ?
C10 H10c 0.9600 . ?
C11 H11a 0.9700 . ?
C11 H11b 0.9700 . ?
C11 C12 1.501(7) . ?
C12 C13 1.477(6) . ?
C13 C18 1.512(6) . ?
C14 H14 0.9300 . ?
C14 C15 1.371(8) . ?
C15 H15 0.9300 . ?
C16 C17 1.455(6) . ?
C17 C18 1.523(5) . ?
C18 H18 0.9800 . ?
C18 C19 1.525(6) . ?
C19 C20 1.398(6) . ?
C19 C24 1.378(7) . ?
C20 C21 1.384(7) . ?
C21 H21 0.9300 . ?
C21 C22 1.360(9) . ?
C22 H22 0.9300 . ?
C22 C23 1.376(9) . ?
C23 H23 0.9300 . ?
C23 C24 1.394(8) . ?
C24 H24 0.9300 . ?

loop_
_geom_torsion_atom_site_label_1
_geom_torsion_atom_site_label_2
_geom_torsion_atom_site_label_3
_geom_torsion_atom_site_label_4
_geom_torsion
_geom_torsion_site_symmetry_1
_geom_torsion_site_symmetry_2
_geom_torsion_site_symmetry_3
_geom_torsion_site_symmetry_4
_geom_torsion_publ_flag
Cl1 C20 C19 C18 -1.5(5) . . . . ?
Cl1 C20 C19 C24 178.9(4) . . . . ?
Cl1 C20 C21 C22 -179.8(5) . . . . ?
O1 C4 C3 C2 -158.1(4) . . . . ?
O1 C4 C13 C12 -178.2(4) . . . . ?
O1 C4 C13 C18 0.6(5) . . . . ?
O1 C5 O2 C6 -179.4(3) . . . . ?
O1 C5 C17 C16 176.0(5) . . . . ?
O1 C5 C17 C18 -2.2(6) . . . . ?
O2 C5 C17 C16 -2.3(6) . . . . ?
O2 C5 C17 C18 179.5(4) . . . . ?
O2 C6 C7 C8 179.7(4) . . . . ?
O2 C6 C7 C16 -1.5(5) . . . . ?
O2 C6 C14 C15 -179.7(5) . . . . ?
O3 C12 C11 C2 147.2(6) . . . . ?
O3 C12 C13 C4 -177.2(5) . . . . ?
O3 C12 C13 C18 3.9(6) . . . . ?
O4 C16 C7 C6 176.8(5) . . . . ?
O4 C16 C7 C8 -4.5(6) . . . . ?
O4 C16 C17 C5 -175.0(5) . . . . ?
O4 C16 C17 C18 3.2(6) . . . . ?
C1 C2 C3 C4 -167.3(5) . . . . ?
C1 C2 C11 C12 174.3(5) . . . . ?
C2 C3 C4 C13 22.4(6) . . . . ?
C2 C11 C12 C13 -34.8(6) . . . . ?
C3 C4 C13 C12 1.4(6) . . . . ?
C3 C4 C13 C18 -179.9(5) . . . . ?
C4 C13 C12 C11 4.8(5) . . . . ?
C4 C13 C18 C17 -3.5(5) . . . . ?
C4 C13 C18 C19 119.7(5) . . . . ?
C5 C17 C16 C7 3.3(5) . . . . ?
C5 C17 C18 C13 4.2(5) . . . . ?
C5 C17 C18 C19 -120.1(4) . . . . ?
C6 C7 C8 C9 -0.5(5) . . . . ?
C6 C7 C16 C17 -1.5(5) . . . . ?
C6 C14 C15 C9 0.3(6) . . . . ?
C7 C8 C9 C15 -0.0(6) . . . . ?
C7 C16 C17 C18 -178.4(4) . . . . ?
C8 C9 C15 C14 0.1(7) . . . . ?
C11 C12 C13 C18 -174.1(5) . . . . ?
C12 C13 C18 C17 175.2(4) . . . . ?
C12 C13 C18 C19 -61.5(5) . . . . ?
C13 C18 C17 C16 -174.0(4) . . . . ?
C13 C18 C19 C20 120.7(4) . . . . ?
C13 C18 C19 C24 -59.7(4) . . . . ?
C16 C17 C18 C19 61.7(4) . . . . ?
C17 C18 C19 C20 -117.0(4) . . . . ?
C17 C18 C19 C24 62.6(4) . . . . ?
C18 C19 C20 C21 177.7(4) . . . . ?
C18 C19 C24 C23 -177.7(5) . . . . ?
C19 C20 C21 C22 0.9(6) . . . . ?
C19 C24 C23 C22 -0.9(6) . . . . ?
C20 C21 C22 C23 0.1(7) . . . . ?
C21 C22 C23 C24 -0.1(7) . . . . ?
